data_2221120
loop_
_publ_author_name
'Betz, Richard'
'Kl\"ufers, Peter'
'Mayer, Peter'

_publ_section_title
;
 4-Ethylphenol
;
_journal_coeditor_code JH2071
_journal_issue 3
_journal_name_full 'Acta Crystallographica Section E'
_journal_page_first o544
_journal_paper_doi 10.1107/S1600536809005108
_journal_volume 65
_journal_year 2009
_chemical_formula_iupac 'C8 H10 O'
_chemical_formula_moiety 'C8 H10 O'
_chemical_formula_sum 'C8 H10 O'
_chemical_formula_weight 122.16
_chemical_name_common para-Ethylphenol
_chemical_name_systematic
;
4-Ethylphenol
;
_space_group_IT_number 19
_symmetry_cell_setting orthorhombic
_symmetry_space_group_name_Hall 'P 2ac 2ab'
_symmetry_space_group_name_H-M 'P 21 21 21'
_atom_sites_solution_hydrogens geom
_atom_sites_solution_primary direct
_atom_sites_solution_secondary difmap
_cell_angle_alpha 90.00
_cell_angle_beta 90.00
_cell_angle_gamma 90.00
_cell_formula_units_Z 12
_cell_length_a 5.9318(19)
_cell_length_b 16.514(3)
_cell_length_c 22.574(9)
_cell_measurement_reflns_used 3039
_cell_measurement_temperature 200(2)
_cell_measurement_theta_max 26.2495
_cell_measurement_theta_min 4.0638
_cell_volume 2211.3(12)
_computing_cell_refinement 'CrysAlis RED (Oxford Diffraction, 2005)'
_computing_data_collection 'CrysAlis CCD (Oxford Diffraction, 2005)'
_computing_data_reduction 'CrysAlis RED (Oxford Diffraction, 2005)'
_computing_molecular_graphics
;
ORTEP-3 (Farrugia, 1997) and Mercury (Macrae <i>et al.</i>,
2006)
;
_computing_publication_material 'SHELXL97 (Sheldrick, 2008)'
_computing_structure_refinement 'SHELXL97 (Sheldrick, 2008)'
_computing_structure_solution 'SHELXS97 (Sheldrick, 2008)'
_diffrn_ambient_temperature 200(2)
_diffrn_measured_fraction_theta_full 0.990
_diffrn_measured_fraction_theta_max 0.990
_diffrn_measurement_device 'CCD camera on \k-goniostat'
_diffrn_measurement_device_type 'Oxford Diffraction Xcalibur'
_diffrn_measurement_method \w
_diffrn_radiation_monochromator graphite
_diffrn_radiation_source 'fine-focus sealed tube'
_diffrn_radiation_type MoK\a
_diffrn_radiation_wavelength 0.71073
_diffrn_reflns_av_R_equivalents 0.0289
_diffrn_reflns_av_sigmaI/netI 0.0493
_diffrn_reflns_limit_h_max 7
_diffrn_reflns_limit_h_min -7
_diffrn_reflns_limit_k_max 20
_diffrn_reflns_limit_k_min -20
_diffrn_reflns_limit_l_max 8
_diffrn_reflns_limit_l_min -28
_diffrn_reflns_number 9193
_diffrn_reflns_theta_full 26.32
_diffrn_reflns_theta_max 26.32
_diffrn_reflns_theta_min 4.06
_exptl_absorpt_coefficient_mu 0.071
_exptl_absorpt_correction_T_max 0.987
_exptl_absorpt_correction_T_min 0.97713
_exptl_absorpt_correction_type multi-scan
_exptl_absorpt_process_details '(CrysAlis RED; Oxford Diffraction, 2005)'
_exptl_crystal_colour colourless
_exptl_crystal_density_diffrn 1.101
_exptl_crystal_density_method 'not measured'
_exptl_crystal_description block
_exptl_crystal_F_000 792
_exptl_crystal_size_max 0.47
_exptl_crystal_size_mid 0.32
_exptl_crystal_size_min 0.18
_refine_diff_density_max 0.127
_refine_diff_density_min -0.121
_refine_ls_extinction_method none
_refine_ls_goodness_of_fit_ref 0.912
_refine_ls_hydrogen_treatment constr
_refine_ls_matrix_type full
_refine_ls_number_parameters 250
_refine_ls_number_reflns 2594
_refine_ls_number_restraints 0
_refine_ls_restrained_S_all 0.912
_refine_ls_R_factor_all 0.0758
_refine_ls_R_factor_gt 0.0348
_refine_ls_shift/su_max 0.000
_refine_ls_shift/su_mean 0.000
_refine_ls_structure_factor_coef Fsqd
_refine_ls_weighting_details 'calc w=1/[\s^2^(Fo^2^)+(0.0451P)^2^] where P=(Fo^2^+2Fc^2^)/3'
_refine_ls_weighting_scheme calc
_refine_ls_wR_factor_gt 0.0736
_refine_ls_wR_factor_ref 0.0852
_reflns_number_gt 1457
_reflns_number_total 2594
_reflns_threshold_expression I>2\s(I)
_cod_data_source_file jh2071.cif
_cod_data_source_block I
_cod_original_cell_volume 2211.2(12)
_cod_database_code 2221120
_cod_database_fobs_code 2221120

loop_
_symmetry_equiv_pos_as_xyz
'x, y, z'
'-x+1/2, -y, z+1/2'
'x+1/2, -y+1/2, -z'
'-x, y+1/2, -z+1/2'

loop_
_atom_site_type_symbol
_atom_site_label
_atom_site_fract_x
_atom_site_fract_y
_atom_site_fract_z
_atom_site_U_iso_or_equiv
_atom_site_adp_type
_atom_site_calc_flag
_atom_site_refinement_flags
_atom_site_occupancy
_atom_site_disorder_assembly
_atom_site_disorder_group
O O1 0.8108(3) 0.52361(10) 0.08295(8) 0.0654(5) Uani d . 1 . .
H H1 0.7025 0.5476 0.0666 0.098 Uiso calc R 1 . .
C C11 0.7567(4) 0.50737(12) 0.14108(12) 0.0477(6) Uani d . 1 . .
C C12 0.9136(4) 0.46767(13) 0.17501(12) 0.0526(6) Uani d . 1 . .
H H12 1.0528 0.4513 0.1580 0.063 Uiso calc R 1 . .
C C13 0.8699(4) 0.45164(13) 0.23352(12) 0.0564(7) Uani d . 1 . .
H H13 0.9806 0.4248 0.2567 0.068 Uiso calc R 1 . .
C C14 0.6677(4) 0.47378(13) 0.25946(11) 0.0550(6) Uani d . 1 . .
C C15 0.5121(4) 0.51333(14) 0.22438(12) 0.0596(7) Uani d . 1 . .
H H15 0.3722 0.5293 0.2412 0.072 Uiso calc R 1 . .
C C16 0.5542(4) 0.53024(14) 0.16553(12) 0.0561(6) Uani d . 1 . .
H H16 0.4445 0.5574 0.1422 0.067 Uiso calc R 1 . .
C C17 0.6225(5) 0.45737(16) 0.32442(12) 0.0761(8) Uani d . 1 . .
H H171 0.4586 0.4618 0.3320 0.091 Uiso calc R 1 . .
H H172 0.6691 0.4013 0.3339 0.091 Uiso calc R 1 . .
C C18 0.7444(6) 0.51441(17) 0.36405(14) 0.0893(10) Uani d . 1 . .
H H181 0.9069 0.5104 0.3567 0.134 Uiso calc R 1 . .
H H182 0.7129 0.5006 0.4054 0.134 Uiso calc R 1 . .
H H183 0.6939 0.5699 0.3561 0.134 Uiso calc R 1 . .
O O2 0.6558(3) 0.03018(10) -0.02023(8) 0.0633(5) Uani d . 1 . .
H H2 0.5370 0.0151 -0.0372 0.095 Uiso calc R 1 . .
C C21 0.6100(4) 0.09676(13) 0.01496(11) 0.0475(6) Uani d . 1 . .
C C22 0.4167(4) 0.14128(13) 0.00819(11) 0.0517(6) Uani d . 1 . .
H H22 0.3093 0.1269 -0.0212 0.062 Uiso calc R 1 . .
C C23 0.3797(4) 0.20736(13) 0.04461(11) 0.0544(6) Uani d . 1 . .
H H23 0.2457 0.2382 0.0398 0.065 Uiso calc R 1 . .
C C24 0.5336(5) 0.22977(13) 0.08795(11) 0.0559(6) Uani d . 1 . .
C C25 0.7266(4) 0.18400(16) 0.09256(12) 0.0652(7) Uani d . 1 . .
H H25 0.8362 0.1984 0.1214 0.078 Uiso calc R 1 . .
C C26 0.7663(4) 0.11799(15) 0.05676(11) 0.0603(7) Uani d . 1 . .
H H26 0.9010 0.0874 0.0611 0.072 Uiso calc R 1 . .
C C27 0.4897(6) 0.30142(15) 0.12800(13) 0.0811(9) Uani d . 1 . .
H H271 0.6348 0.3204 0.1446 0.097 Uiso calc R 1 . .
H H272 0.4253 0.3461 0.1041 0.097 Uiso calc R 1 . .
C C28 0.3328(5) 0.28252(17) 0.17770(14) 0.0902(10) Uani d . 1 . .
H H281 0.1855 0.2669 0.1617 0.135 Uiso calc R 1 . .
H H282 0.3155 0.3304 0.2029 0.135 Uiso calc R 1 . .
H H283 0.3942 0.2378 0.2012 0.135 Uiso calc R 1 . .
O O3 1.0222(3) 0.41786(9) 0.51646(7) 0.0624(5) Uani d . 1 . .
H H3 1.1336 0.4488 0.5123 0.094 Uiso calc R 1 . .
C C31 1.0136(4) 0.36433(13) 0.46965(10) 0.0470(6) Uani d . 1 . .
C C32 1.1787(4) 0.36152(13) 0.42740(11) 0.0540(6) Uani d . 1 . .
H H32 1.3032 0.3976 0.4295 0.065 Uiso calc R 1 . .
C C33 1.1639(4) 0.30624(14) 0.38184(11) 0.0580(7) Uani d . 1 . .
H H33 1.2791 0.3051 0.3526 0.070 Uiso calc R 1 . .
C C34 0.9863(4) 0.25252(13) 0.37750(11) 0.0537(6) Uani d . 1 . .
C C35 0.8229(4) 0.25701(14) 0.42103(12) 0.0593(7) Uani d . 1 . .
H H35 0.6984 0.2210 0.4191 0.071 Uiso calc R 1 . .
C C36 0.8333(4) 0.31177(13) 0.46722(11) 0.0537(6) Uani d . 1 . .
H H36 0.7189 0.3132 0.4966 0.064 Uiso calc R 1 . .
C C37 0.9689(5) 0.19321(15) 0.32700(13) 0.0732(8) Uani d . 1 . .
H H371 1.1204 0.1858 0.3094 0.088 Uiso calc . 1 . .
H H372 0.9198 0.1402 0.3429 0.088 Uiso calc . 1 . .
C C38 0.8098(6) 0.21842(17) 0.27951(14) 0.0975(11) Uani d . 1 . .
H H381 0.6581 0.2244 0.2962 0.146 Uiso calc R 1 . .
H H382 0.8074 0.1772 0.2483 0.146 Uiso calc R 1 . .
H H383 0.8589 0.2703 0.2628 0.146 Uiso calc R 1 . .

loop_
_atom_site_aniso_label
_atom_site_aniso_U_11
_atom_site_aniso_U_22
_atom_site_aniso_U_33
_atom_site_aniso_U_12
_atom_site_aniso_U_13
_atom_site_aniso_U_23
O1 0.0630(11) 0.0822(12) 0.0510(12) 0.0136(9) 0.0028(10) 0.0007(9)
C11 0.0533(14) 0.0462(13) 0.0436(15) -0.0010(11) -0.0005(14) -0.0036(12)
C12 0.0483(14) 0.0503(12) 0.0592(17) 0.0030(12) 0.0019(14) -0.0025(13)
C13 0.0525(16) 0.0599(14) 0.0568(18) 0.0011(12) -0.0090(14) 0.0066(13)
C14 0.0585(16) 0.0567(13) 0.0499(17) -0.0093(14) -0.0015(15) -0.0014(13)
C15 0.0496(14) 0.0723(16) 0.0570(18) 0.0053(13) 0.0067(14) -0.0043(14)
C16 0.0502(15) 0.0632(14) 0.0549(18) 0.0086(13) -0.0040(14) 0.0009(13)
C17 0.0816(19) 0.0873(18) 0.0593(19) -0.0029(16) 0.0041(17) 0.0073(16)
C18 0.107(2) 0.103(2) 0.0581(19) 0.0122(19) -0.0030(19) -0.0198(17)
O2 0.0573(10) 0.0672(10) 0.0655(12) 0.0142(9) -0.0156(9) -0.0082(9)
C21 0.0473(14) 0.0467(12) 0.0484(15) 0.0009(12) -0.0050(13) 0.0052(12)
C22 0.0460(14) 0.0564(13) 0.0527(16) 0.0001(12) -0.0121(12) 0.0067(13)
C23 0.0507(14) 0.0492(13) 0.0634(17) 0.0051(12) -0.0008(14) 0.0063(13)
C24 0.0579(16) 0.0531(13) 0.0566(17) -0.0128(13) -0.0007(15) 0.0028(12)
C25 0.0577(16) 0.0768(17) 0.0610(19) -0.0112(14) -0.0163(15) -0.0031(16)
C26 0.0467(15) 0.0769(17) 0.0574(17) 0.0039(12) -0.0119(14) 0.0031(15)
C27 0.093(2) 0.0643(16) 0.086(2) -0.0161(16) -0.004(2) -0.0143(16)
C28 0.083(2) 0.095(2) 0.093(2) 0.0042(17) 0.004(2) -0.0303(19)
O3 0.0623(11) 0.0705(11) 0.0543(11) -0.0142(9) 0.0107(10) -0.0089(9)
C31 0.0506(13) 0.0472(12) 0.0433(15) -0.0024(12) 0.0003(13) 0.0039(11)
C32 0.0473(13) 0.0573(13) 0.0576(17) -0.0096(12) 0.0090(14) -0.0003(14)
C33 0.0556(15) 0.0645(15) 0.0539(18) 0.0014(14) 0.0101(13) -0.0001(13)
C34 0.0566(14) 0.0490(13) 0.0556(17) 0.0033(13) -0.0017(15) 0.0041(12)
C35 0.0573(15) 0.0549(14) 0.0657(19) -0.0151(12) -0.0046(16) 0.0063(14)
C36 0.0531(14) 0.0563(14) 0.0517(17) -0.0103(13) 0.0086(13) 0.0076(13)
C37 0.088(2) 0.0570(14) 0.074(2) -0.0032(15) -0.0042(18) -0.0060(15)
C38 0.144(3) 0.0730(18) 0.076(2) 0.001(2) -0.022(2) -0.0089(16)

loop_
_atom_type_symbol
_atom_type_description
_atom_type_scat_dispersion_real
_atom_type_scat_dispersion_imag
_atom_type_scat_source
C C 0.0033 0.0016 'International Tables Vol C Tables 4.2.6.8 and 6.1.1.4'
H H 0.0000 0.0000 'International Tables Vol C Tables 4.2.6.8 and 6.1.1.4'
O O 0.0106 0.0060 'International Tables Vol C Tables 4.2.6.8 and 6.1.1.4'

loop_
_geom_angle_atom_site_label_1
_geom_angle_atom_site_label_2
_geom_angle_atom_site_label_3
_geom_angle_site_symmetry_1
_geom_angle_site_symmetry_3
_geom_angle
_geom_angle_publ_flag
C11 O1 H1 . . 109.5 ?
C12 C11 C16 . . 120.0(2) ?
C12 C11 O1 . . 117.8(2) ?
C16 C11 O1 . . 122.2(2) ?
C11 C12 C13 . . 120.1(2) ?
C11 C12 H12 . . 120.0 ?
C13 C12 H12 . . 120.0 ?
C12 C13 C14 . . 121.4(2) ?
C12 C13 H13 . . 119.3 ?
C14 C13 H13 . . 119.3 ?
C15 C14 C13 . . 117.5(2) ?
C15 C14 C17 . . 121.4(2) ?
C13 C14 C17 . . 121.0(2) ?
C14 C15 C16 . . 121.8(2) ?
C14 C15 H15 . . 119.1 ?
C16 C15 H15 . . 119.1 ?
C11 C16 C15 . . 119.3(2) ?
C11 C16 H16 . . 120.4 ?
C15 C16 H16 . . 120.4 ?
C18 C17 C14 . . 112.5(2) ?
C18 C17 H171 . . 109.1 ?
C14 C17 H171 . . 109.1 ?
C18 C17 H172 . . 109.1 ?
C14 C17 H172 . . 109.1 ?
H171 C17 H172 . . 107.8 ?
C17 C18 H181 . . 109.5 ?
C17 C18 H182 . . 109.5 ?
H181 C18 H182 . . 109.5 ?
C17 C18 H183 . . 109.5 ?
H181 C18 H183 . . 109.5 ?
H182 C18 H183 . . 109.5 ?
C21 O2 H2 . . 109.5 ?
C26 C21 C22 . . 120.4(2) ?
C26 C21 O2 . . 117.8(2) ?
C22 C21 O2 . . 121.8(2) ?
C21 C22 C23 . . 119.3(2) ?
C21 C22 H22 . . 120.3 ?
C23 C22 H22 . . 120.3 ?
C22 C23 C24 . . 121.6(2) ?
C22 C23 H23 . . 119.2 ?
C24 C23 H23 . . 119.2 ?
C25 C24 C23 . . 117.0(2) ?
C25 C24 C27 . . 121.9(3) ?
C23 C24 C27 . . 121.1(2) ?
C24 C25 C26 . . 122.2(2) ?
C24 C25 H25 . . 118.9 ?
C26 C25 H25 . . 118.9 ?
C21 C26 C25 . . 119.5(2) ?
C21 C26 H26 . . 120.3 ?
C25 C26 H26 . . 120.3 ?
C28 C27 C24 . . 113.2(2) ?
C28 C27 H271 . . 108.9 ?
C24 C27 H271 . . 108.9 ?
C28 C27 H272 . . 108.9 ?
C24 C27 H272 . . 108.9 ?
H271 C27 H272 . . 107.8 ?
C27 C28 H281 . . 109.5 ?
C27 C28 H282 . . 109.5 ?
H281 C28 H282 . . 109.5 ?
C27 C28 H283 . . 109.5 ?
H281 C28 H283 . . 109.5 ?
H282 C28 H283 . . 109.5 ?
C31 O3 H3 . . 109.5 ?
C32 C31 O3 . . 122.0(2) ?
C32 C31 C36 . . 120.4(2) ?
O3 C31 C36 . . 117.6(2) ?
C33 C32 C31 . . 119.8(2) ?
C33 C32 H32 . . 120.1 ?
C31 C32 H32 . . 120.1 ?
C32 C33 C34 . . 121.8(2) ?
C32 C33 H33 . . 119.1 ?
C34 C33 H33 . . 119.1 ?
C35 C34 C33 . . 116.7(2) ?
C35 C34 C37 . . 121.7(2) ?
C33 C34 C37 . . 121.6(2) ?
C36 C35 C34 . . 122.7(2) ?
C36 C35 H35 . . 118.6 ?
C34 C35 H35 . . 118.6 ?
C35 C36 C31 . . 118.5(2) ?
C35 C36 H36 . . 120.8 ?
C31 C36 H36 . . 120.8 ?
C38 C37 C34 . . 114.0(2) ?
C38 C37 H371 . . 108.8 ?
C34 C37 H371 . . 108.8 ?
C38 C37 H372 . . 108.8 ?
C34 C37 H372 . . 108.8 ?
H371 C37 H372 . . 107.6 ?
C37 C38 H381 . . 109.5 ?
C37 C38 H382 . . 109.5 ?
H381 C38 H382 . . 109.5 ?
C37 C38 H383 . . 109.5 ?
H381 C38 H383 . . 109.5 ?
H382 C38 H383 . . 109.5 ?

loop_
_geom_bond_atom_site_label_1
_geom_bond_atom_site_label_2
_geom_bond_site_symmetry_2
_geom_bond_distance
_geom_bond_publ_flag
O1 C11 . 1.377(3) ?
O1 H1 . 0.8400 ?
C11 C12 . 1.372(3) ?
C11 C16 . 1.375(3) ?
C12 C13 . 1.372(3) ?
C12 H12 . 0.9500 ?
C13 C14 . 1.384(3) ?
C13 H13 . 0.9500 ?
C14 C15 . 1.380(3) ?
C14 C17 . 1.515(4) ?
C15 C16 . 1.380(3) ?
C15 H15 . 0.9500 ?
C16 H16 . 0.9500 ?
C17 C18 . 1.487(4) ?
C17 H171 . 0.9900 ?
C17 H172 . 0.9900 ?
C18 H181 . 0.9800 ?
C18 H182 . 0.9800 ?
C18 H183 . 0.9800 ?
O2 C21 . 1.383(3) ?
O2 H2 . 0.8400 ?
C21 C26 . 1.368(3) ?
C21 C22 . 1.371(3) ?
C22 C23 . 1.384(3) ?
C22 H22 . 0.9500 ?
C23 C24 . 1.388(3) ?
C23 H23 . 0.9500 ?
C24 C25 . 1.376(4) ?
C24 C27 . 1.512(3) ?
C25 C26 . 1.377(3) ?
C25 H25 . 0.9500 ?
C26 H26 . 0.9500 ?
C27 C28 . 1.491(4) ?
C27 H271 . 0.9900 ?
C27 H272 . 0.9900 ?
C28 H281 . 0.9800 ?
C28 H282 . 0.9800 ?
C28 H283 . 0.9800 ?
O3 C31 . 1.379(2) ?
O3 H3 . 0.8400 ?
C31 C32 . 1.368(3) ?
C31 C36 . 1.378(3) ?
C32 C33 . 1.378(3) ?
C32 H32 . 0.9500 ?
C33 C34 . 1.381(3) ?
C33 H33 . 0.9500 ?
C34 C35 . 1.382(3) ?
C34 C37 . 1.506(3) ?
C35 C36 . 1.382(3) ?
C35 H35 . 0.9500 ?
C36 H36 . 0.9500 ?
C37 C38 . 1.488(4) ?
C37 H371 . 0.9900 ?
C37 H372 . 0.9900 ?
C38 H381 . 0.9800 ?
C38 H382 . 0.9800 ?
C38 H383 . 0.9800 ?

loop_
_geom_hbond_atom_site_label_D
_geom_hbond_atom_site_label_H
_geom_hbond_atom_site_label_A
_geom_hbond_site_symmetry_A
_geom_hbond_distance_DH
_geom_hbond_distance_HA
_geom_hbond_distance_DA
_geom_hbond_angle_DHA
O1 H1 O3 2_664 0.84 1.84 2.662(2) 166.2
O2 H2 O1 3_455 0.84 1.81 2.642(2) 170.8
O3 H3 O2 4_755 0.84 1.84 2.664(2) 164.8

loop_
_geom_torsion_atom_site_label_1
_geom_torsion_atom_site_label_2
_geom_torsion_atom_site_label_3
_geom_torsion_atom_site_label_4
_geom_torsion_site_symmetry_1
_geom_torsion_site_symmetry_2
_geom_torsion_site_symmetry_3
_geom_torsion_site_symmetry_4
_geom_torsion
_geom_torsion_publ_flag
C16 C11 C12 C13 . . . . -0.8(3) ?
O1 C11 C12 C13 . . . . 178.6(2) ?
C11 C12 C13 C14 . . . . 0.9(3) ?
C12 C13 C14 C15 . . . . -0.6(3) ?
C12 C13 C14 C17 . . . . -178.8(2) ?
C13 C14 C15 C16 . . . . 0.2(3) ?
C17 C14 C15 C16 . . . . 178.4(2) ?
C12 C11 C16 C15 . . . . 0.5(3) ?
O1 C11 C16 C15 . . . . -178.9(2) ?
C14 C15 C16 C11 . . . . -0.2(3) ?
C15 C14 C17 C18 . . . . -102.5(3) ?
C13 C14 C17 C18 . . . . 75.6(3) ?
C26 C21 C22 C23 . . . . -0.9(3) ?
O2 C21 C22 C23 . . . . -179.9(2) ?
C21 C22 C23 C24 . . . . 0.0(3) ?
C22 C23 C24 C25 . . . . 0.9(3) ?
C22 C23 C24 C27 . . . . -179.2(2) ?
C23 C24 C25 C26 . . . . -1.0(4) ?
C27 C24 C25 C26 . . . . 179.1(2) ?
C22 C21 C26 C25 . . . . 0.8(4) ?
O2 C21 C26 C25 . . . . 179.9(2) ?
C24 C25 C26 C21 . . . . 0.2(4) ?
C25 C24 C27 C28 . . . . -100.3(3) ?
C23 C24 C27 C28 . . . . 79.8(3) ?
O3 C31 C32 C33 . . . . 179.2(2) ?
C36 C31 C32 C33 . . . . 0.5(3) ?
C31 C32 C33 C34 . . . . -0.4(3) ?
C32 C33 C34 C35 . . . . 0.2(3) ?
C32 C33 C34 C37 . . . . 178.9(2) ?
C33 C34 C35 C36 . . . . -0.3(3) ?
C37 C34 C35 C36 . . . . -178.9(2) ?
C34 C35 C36 C31 . . . . 0.4(3) ?
C32 C31 C36 C35 . . . . -0.5(3) ?
O3 C31 C36 C35 . . . . -179.27(19) ?
C35 C34 C37 C38 . . . . 78.0(3) ?
C33 C34 C37 C38 . . . . -100.6(3) ?
